data_7231708
loop_
_publ_author_name
'Adonin, Sergey A.'
'Gorokh, Igor D.'
'Novikov, Alexander S.'
'Samsonenko, Denis G.'
'Yushina, Irina V.'
'Sokolov, Maxim N.'
'Fedin, Vladimir P.'

_publ_section_title
;
 Halobismuthates with halopyridinium cations: appearance or non-appearance
 of unusual colouring
;
_journal_issue 48
_journal_name_full CrystEngComm
_journal_page_first 7766
_journal_paper_doi 10.1039/C8CE01749B
_journal_volume 20
_journal_year 2018
_chemical_formula_sum 'C10 H12 Bi Br2 Cl5 N2 O'
_chemical_formula_weight 722.27
_space_group_crystal_system monoclinic
_space_group_IT_number 14
_space_group_name_Hall '-P 2yn'
_space_group_name_H-M_alt 'P 1 21/n 1'
_symmetry_space_group_name_Hall '-P 2yn'
_symmetry_space_group_name_H-M 'P 1 21/n 1'
_atom_sites_solution_hydrogens geom
_atom_sites_solution_primary dual
_atom_sites_solution_secondary difmap
_audit_creation_method SHELXL-2017/1
_audit_update_record
;
2018-08-24 deposited with the CCDC.
2018-10-26 downloaded from the CCDC.
;
_cell_angle_alpha 90
_cell_angle_beta 96.548(5)
_cell_angle_gamma 90
_cell_formula_units_Z 4
_cell_length_a 11.5904(7)
_cell_length_b 7.6333(4)
_cell_length_c 21.9998(11)
_cell_measurement_reflns_used 2606
_cell_measurement_temperature 130(2)
_cell_measurement_theta_max 28.80
_cell_measurement_theta_min 4.54
_cell_volume 1933.69(18)
_computing_cell_refinement 'CrysAlisPro 1.171.38.41 (Rigaku OD, 2015)'
_computing_data_collection 'CrysAlisPro 1.171.38.41 (Rigaku OD, 2015)'
_computing_data_reduction 'CrysAlisPro 1.171.38.41 (Rigaku OD, 2015)'
_computing_molecular_graphics 'ShelXle (H\"ubschle, 2011)'
_computing_publication_material 'CIFTAB-2014 (Sheldrick, 2015)'
_computing_structure_refinement 'SHELXL-2017 (Sheldrick, 2015)'
_computing_structure_solution 'SHELXT-2014 (Sheldrick, 2015)'
_diffrn_ambient_temperature 130(2)
_diffrn_detector 'CCD plate'
_diffrn_detector_area_resol_mean 10.6168
_diffrn_detector_type AtlasS2
_diffrn_measured_fraction_theta_full 0.996
_diffrn_measured_fraction_theta_max 0.845
_diffrn_measurement_device 'four-circle diffractometer'
_diffrn_measurement_device_type 'New Xcalibur, AtlasS2'
_diffrn_measurement_method '\w scans'
_diffrn_radiation_monochromator graphite
_diffrn_radiation_probe x-ray
_diffrn_radiation_source 'fine-focus sealed tube'
_diffrn_radiation_type MoK\a
_diffrn_radiation_wavelength 0.71073
_diffrn_reflns_av_R_equivalents 0.0369
_diffrn_reflns_av_unetI/netI 0.0536
_diffrn_reflns_Laue_measured_fraction_full 0.996
_diffrn_reflns_Laue_measured_fraction_max 0.845
_diffrn_reflns_limit_h_max 15
_diffrn_reflns_limit_h_min -11
_diffrn_reflns_limit_k_max 10
_diffrn_reflns_limit_k_min -7
_diffrn_reflns_limit_l_max 23
_diffrn_reflns_limit_l_min -29
_diffrn_reflns_number 10104
_diffrn_reflns_point_group_measured_fraction_full 0.996
_diffrn_reflns_point_group_measured_fraction_max 0.845
_diffrn_reflns_theta_full 25.500
_diffrn_reflns_theta_max 28.909
_diffrn_reflns_theta_min 3.476
_diffrn_source 'sealed X-ray tube'
_exptl_absorpt_coefficient_mu 13.939
_exptl_absorpt_correction_T_max 1.00000
_exptl_absorpt_correction_T_min 0.35970
_exptl_absorpt_correction_type multi-scan
_exptl_absorpt_process_details
;
CrysAlisPro 1.171.38.41 (Rigaku Oxford Diffraction, 2015)
Empirical absorption correction using spherical harmonics,
implemented in SCALE3 ABSPACK scaling algorithm.
;
_exptl_crystal_colour colorless
_exptl_crystal_density_diffrn 2.481
_exptl_crystal_description block
_exptl_crystal_F_000 1328
_exptl_crystal_size_max 0.62
_exptl_crystal_size_mid 0.25
_exptl_crystal_size_min 0.21
_refine_diff_density_max 2.309
_refine_diff_density_min -2.222
_refine_diff_density_rms 0.233
_refine_ls_extinction_method none
_refine_ls_goodness_of_fit_ref 1.100
_refine_ls_hydrogen_treatment constr
_refine_ls_matrix_type full
_refine_ls_number_parameters 190
_refine_ls_number_reflns 4309
_refine_ls_number_restraints 0
_refine_ls_restrained_S_all 1.100
_refine_ls_R_factor_all 0.0431
_refine_ls_R_factor_gt 0.0344
_refine_ls_shift/su_max 0.001
_refine_ls_shift/su_mean 0.000
_refine_ls_structure_factor_coef Fsqd
_refine_ls_weighting_details 'w=1/[\s^2^(Fo^2^)+(0.0274P)^2^] where P=(Fo^2^+2Fc^2^)/3'
_refine_ls_weighting_scheme calc
_refine_ls_wR_factor_gt 0.0750
_refine_ls_wR_factor_ref 0.0790
_reflns_Friedel_coverage 0.000
_reflns_number_gt 3696
_reflns_number_total 4309
_reflns_threshold_expression >2\s(I)
_cod_data_source_file c8ce01749b2.cif
_cod_data_source_block IG338
_cod_depositor_comments 'Adding full bibliography for 7231701--7231709.cif.'
_cod_database_code 7231708
_shelx_shelxl_version_number 2017/1
_shelx_space_group_comment
;
The symmetry employed for this shelxl refinement is uniquely defined
by the following loop, which should always be used as a source of
symmetry information in preference to the above space-group names.
They are only intended as comments.
;
_shelx_estimated_absorpt_t_min 0.042
_shelx_estimated_absorpt_t_max 0.158

loop_
_space_group_symop_operation_xyz
'x, y, z'
'-x+1/2, y+1/2, -z+1/2'
'-x, -y, -z'
'x-1/2, -y-1/2, z-1/2'

loop_
_atom_site_label
_atom_site_type_symbol
_atom_site_fract_x
_atom_site_fract_y
_atom_site_fract_z
_atom_site_U_iso_or_equiv
_atom_site_adp_type
_atom_site_occupancy
_atom_site_site_symmetry_order
_atom_site_calc_flag
_atom_site_refinement_flags_posn
_atom_site_refinement_flags_adp
Bi1 Bi 0.08584(2) 0.51778(3) 0.19579(2) 0.00826(8) Uani 1 1 d . .
Cl1 Cl -0.03471(13) 0.26992(19) 0.14099(6) 0.0179(3) Uani 1 1 d . .
Cl2 Cl -0.03385(15) 0.5042(2) 0.28885(7) 0.0255(4) Uani 1 1 d . .
Cl3 Cl -0.05474(13) 0.75351(19) 0.14563(7) 0.0190(3) Uani 1 1 d . .
Cl4 Cl 0.21550(13) 0.52960(19) 0.09623(7) 0.0148(3) Uani 1 1 d . .
Cl5 Cl 0.25122(14) 0.2725(2) 0.25123(7) 0.0260(4) Uani 1 1 d . .
N1 N 0.3634(4) 0.4126(7) 0.4575(2) 0.0207(12) Uani 1 1 d . .
H1 H 0.428466 0.353078 0.457801 0.025 Uiso 1 1 calc R U
C11 C 0.3152(5) 0.4251(8) 0.5096(3) 0.0195(14) Uani 1 1 d . .
H11 H 0.350814 0.371744 0.546002 0.023 Uiso 1 1 calc R U
C12 C 0.2140(6) 0.5158(8) 0.5095(3) 0.0167(14) Uani 1 1 d . .
C13 C 0.1634(5) 0.5957(8) 0.4566(3) 0.0211(14) Uani 1 1 d . .
H13 H 0.093239 0.660101 0.456490 0.025 Uiso 1 1 calc R U
C14 C 0.2168(6) 0.5801(8) 0.4039(3) 0.0237(15) Uani 1 1 d . .
H14 H 0.183949 0.634118 0.367059 0.028 Uiso 1 1 calc R U
C15 C 0.3183(7) 0.4855(8) 0.4052(3) 0.0246(16) Uani 1 1 d . .
H15 H 0.355553 0.472465 0.369226 0.029 Uiso 1 1 calc R U
Br1 Br 0.14512(7) 0.52585(9) 0.58292(3) 0.03103(19) Uani 1 1 d . .
N2 N 0.4630(5) 0.5396(7) 0.1730(2) 0.0229(13) Uani 1 1 d . .
H2 H 0.388050 0.559130 0.172693 0.027 Uiso 1 1 calc R U
C21 C 0.5072(6) 0.5281(8) 0.1187(3) 0.0230(15) Uani 1 1 d . .
H21 H 0.458202 0.540901 0.081269 0.028 Uiso 1 1 calc R U
C22 C 0.6242(6) 0.4976(7) 0.1185(3) 0.0156(14) Uani 1 1 d . .
C23 C 0.6943(6) 0.4806(8) 0.1746(3) 0.0205(15) Uani 1 1 d . .
H23 H 0.775330 0.460206 0.175561 0.025 Uiso 1 1 calc R U
C24 C 0.6443(6) 0.4938(8) 0.2281(3) 0.0236(16) Uani 1 1 d . .
H24 H 0.691113 0.482772 0.266305 0.028 Uiso 1 1 calc R U
C25 C 0.5272(6) 0.5229(8) 0.2268(3) 0.0202(15) Uani 1 1 d . .
H25 H 0.492531 0.530988 0.263772 0.024 Uiso 1 1 calc R U
Br2 Br 0.68496(6) 0.48196(8) 0.04368(3) 0.02104(16) Uani 1 1 d . .
O1 O 0.5535(4) 0.2066(6) 0.49562(18) 0.0247(10) Uani 1 1 d . .

loop_
_atom_site_aniso_label
_atom_site_aniso_U_11
_atom_site_aniso_U_22
_atom_site_aniso_U_33
_atom_site_aniso_U_23
_atom_site_aniso_U_13
_atom_site_aniso_U_12
Bi1 0.00404(13) 0.01503(12) 0.00547(12) -0.00038(8) -0.00051(8) 0.00026(8)
Cl1 0.0142(8) 0.0232(7) 0.0154(8) -0.0069(6) -0.0021(6) -0.0039(6)
Cl2 0.0185(9) 0.0465(10) 0.0131(8) -0.0006(7) 0.0086(7) -0.0007(7)
Cl3 0.0170(8) 0.0243(8) 0.0154(8) 0.0000(6) 0.0000(6) 0.0092(6)
Cl4 0.0102(8) 0.0250(7) 0.0097(7) 0.0006(6) 0.0023(6) 0.0019(6)
Cl5 0.0282(10) 0.0289(9) 0.0197(9) 0.0050(7) -0.0022(7) 0.0139(7)
N1 0.016(3) 0.018(3) 0.028(3) -0.002(2) 0.004(2) -0.001(2)
C11 0.023(4) 0.022(3) 0.012(3) 0.010(3) -0.007(3) -0.007(3)
C12 0.012(3) 0.025(3) 0.015(3) -0.003(3) 0.006(3) -0.009(3)
C13 0.016(4) 0.024(3) 0.023(4) -0.001(3) -0.001(3) 0.004(3)
C14 0.030(4) 0.021(3) 0.019(3) 0.001(3) -0.003(3) -0.009(3)
C15 0.033(5) 0.025(4) 0.017(4) -0.008(3) 0.009(3) -0.015(3)
Br1 0.0356(5) 0.0398(4) 0.0208(4) -0.0058(3) 0.0166(3) -0.0128(3)
N2 0.008(3) 0.043(3) 0.018(3) 0.005(3) 0.006(2) 0.002(2)
C21 0.013(4) 0.039(4) 0.016(4) 0.005(3) -0.001(3) -0.003(3)
C22 0.010(3) 0.024(3) 0.014(3) -0.004(2) 0.005(3) -0.002(2)
C23 0.004(3) 0.035(4) 0.023(4) 0.000(3) 0.001(3) 0.001(3)
C24 0.017(4) 0.038(4) 0.014(3) 0.007(3) -0.004(3) 0.002(3)
C25 0.022(4) 0.030(4) 0.010(3) -0.001(3) 0.009(3) -0.002(3)
Br2 0.0179(4) 0.0329(4) 0.0133(3) -0.0004(3) 0.0063(3) 0.0031(3)
O1 0.020(3) 0.035(3) 0.018(2) 0.005(2) -0.0037(19) 0.005(2)

loop_
_atom_type_symbol
_atom_type_description
_atom_type_scat_dispersion_real
_atom_type_scat_dispersion_imag
_atom_type_scat_source
C C 0.0033 0.0016 'International Tables Vol C Tables 4.2.6.8 and 6.1.1.4'
H H 0.0000 0.0000 'International Tables Vol C Tables 4.2.6.8 and 6.1.1.4'
N N 0.0061 0.0033 'International Tables Vol C Tables 4.2.6.8 and 6.1.1.4'
O O 0.0106 0.0060 'International Tables Vol C Tables 4.2.6.8 and 6.1.1.4'
Cl Cl 0.1484 0.1585 'International Tables Vol C Tables 4.2.6.8 and 6.1.1.4'
Br Br -0.2901 2.4595 'International Tables Vol C Tables 4.2.6.8 and 6.1.1.4'
Bi Bi -4.1077 10.2566 'International Tables Vol C Tables 4.2.6.8 and 6.1.1.4'

loop_
_geom_angle_atom_site_label_1
_geom_angle_atom_site_label_2
_geom_angle_atom_site_label_3
_geom_angle
_geom_angle_site_symmetry_3
_geom_angle_publ_flag
Cl1 Bi1 Cl2 91.70(5) . yes
Cl1 Bi1 Cl3 91.70(5) . yes
Cl1 Bi1 Cl4 88.18(5) . yes
Cl1 Bi1 Cl5 91.15(5) . yes
Cl1 Bi1 Cl5 171.46(5) 2 yes
Cl2 Bi1 Cl4 179.48(5) . yes
Cl2 Bi1 Cl5 91.72(5) . yes
Cl2 Bi1 Cl5 95.32(5) 2 yes
Cl3 Bi1 Cl2 89.82(5) . yes
Cl3 Bi1 Cl4 90.69(4) . yes
Cl3 Bi1 Cl5 93.18(5) 2 yes
Cl3 Bi1 Cl5 176.71(5) . yes
Cl4 Bi1 Cl5 84.75(4) 2 yes
Cl4 Bi1 Cl5 87.77(4) . yes
Cl5 Bi1 Cl5 83.790(7) 2 yes
Bi1 Cl5 Bi1 178.17(7) 2_545 yes
C11 N1 H1 118.3 . ?
C15 N1 H1 118.3 . ?
C15 N1 C11 123.4(6) . ?
N1 C11 H11 120.6 . ?
N1 C11 C12 118.7(6) . ?
C12 C11 H11 120.6 . ?
C11 C12 C13 120.4(6) . ?
C11 C12 Br1 118.0(5) . ?
C13 C12 Br1 121.6(5) . ?
C12 C13 H13 120.6 . ?
C14 C13 C12 118.7(6) . ?
C14 C13 H13 120.6 . ?
C13 C14 H14 120.3 . ?
C15 C14 C13 119.4(6) . ?
C15 C14 H14 120.3 . ?
N1 C15 C14 119.2(6) . ?
N1 C15 H15 120.4 . ?
C14 C15 H15 120.4 . ?
C21 N2 H2 118.4 . ?
C25 N2 H2 118.4 . ?
C25 N2 C21 123.2(6) . ?
N2 C21 H21 120.5 . ?
N2 C21 C22 119.0(6) . ?
C22 C21 H21 120.5 . ?
C21 C22 C23 119.0(6) . ?
C21 C22 Br2 118.9(5) . ?
C23 C22 Br2 122.1(5) . ?
C22 C23 H23 120.4 . ?
C24 C23 C22 119.3(6) . ?
C24 C23 H23 120.4 . ?
C23 C24 H24 119.8 . ?
C25 C24 C23 120.4(6) . ?
C25 C24 H24 119.8 . ?
N2 C25 C24 119.2(6) . ?
N2 C25 H25 120.4 . ?
C24 C25 H25 120.4 . ?

loop_
_geom_bond_atom_site_label_1
_geom_bond_atom_site_label_2
_geom_bond_distance
_geom_bond_site_symmetry_2
_geom_bond_publ_flag
Bi1 Cl1 2.5692(14) . yes
Bi1 Cl2 2.6028(16) . yes
Bi1 Cl3 2.5884(14) . yes
Bi1 Cl4 2.7954(15) . yes
Bi1 Cl5 2.8523(14) . yes
Bi1 Cl5 2.8640(14) 2 yes
N1 H1 0.8800 . ?
N1 C11 1.333(7) . ?
N1 C15 1.330(8) . ?
C11 H11 0.9500 . ?
C11 C12 1.362(9) . ?
C12 C13 1.385(9) . ?
C12 Br1 1.883(6) . ?
C13 H13 0.9500 . ?
C13 C14 1.379(8) . ?
C14 H14 0.9500 . ?
C14 C15 1.377(10) . ?
C15 H15 0.9500 . ?
N2 H2 0.8800 . ?
N2 C21 1.357(8) . ?
N2 C25 1.330(8) . ?
C21 H21 0.9500 . ?
C21 C22 1.376(9) . ?
C22 C23 1.404(9) . ?
C22 Br2 1.866(6) . ?
C23 H23 0.9500 . ?
C23 C24 1.374(9) . ?
C24 H24 0.9500 . ?
C24 C25 1.372(10) . ?
C25 H25 0.9500 . ?
